data_7214095
loop_
_publ_author_name
'\<Zegarac, Miroslav'
'Lek\<si\'c, Edislav'
'\<Sket, Primo\<z'
'Plavec, Janez'
'Dev\<ci\'c Bogdanovi\'c, Maja'
'Bu\<car, Dejan-Kre\<simir'
'Dumi\'c, Miljenko'
'Me\<strovi\'c, Ernest'

_publ_section_title
;
 A sildenafil cocrystal based on acetylsalicylic acid exhibits an enhanced
 intrinsic dissolution rate
;
_journal_issue 1
_journal_name_full CrystEngComm
_journal_page_first 32
_journal_paper_doi 10.1039/c3ce42013b
_journal_volume 16
_journal_year 2014
_chemical_formula_moiety 'C22 H30 N6 O4 S, C9 H8 O4'
_chemical_formula_sum 'C31 H38 N6 O8 S'
_chemical_formula_weight 654.73
_space_group_IT_number 2
_symmetry_cell_setting triclinic
_symmetry_space_group_name_Hall '-P 1'
_symmetry_space_group_name_H-M 'P -1'
_atom_sites_solution_hydrogens geom
_atom_sites_solution_primary direct
_atom_sites_solution_secondary difmap
_audit_creation_date 2013-04-20T23:22:55-00:00
_audit_creation_method 'WinGX routine CIF_UPDATE'
_cell_angle_alpha 85.266(2)
_cell_angle_beta 74.549(5)
_cell_angle_gamma 82.829(6)
_cell_formula_units_Z 2
_cell_length_a 9.6707(7)
_cell_length_b 12.3070(7)
_cell_length_c 14.5432(12)
_cell_measurement_reflns_used 2121
_cell_measurement_temperature 293(2)
_cell_volume 1653.1(2)
_computing_cell_refinement 'HKL Scalepack (Otwinowski & Minor 1997)'
_computing_data_collection 'Collect (Nonius BV, 1997-2000)'
_computing_data_reduction 'HKL Denzo and Scalepack (Otwinowski & Minor 1997)'
_computing_structure_refinement 'SHELXL-97 (Sheldrick, 2008)'
_diffrn_ambient_temperature 293(2)
_diffrn_detector_area_resol_mean 9
_diffrn_measured_fraction_theta_full 0.875
_diffrn_measured_fraction_theta_max 0.875
_diffrn_measurement_device '95mm CCD camera on \k-goniostat'
_diffrn_measurement_device_type KappaCCD
_diffrn_measurement_method CCD
_diffrn_radiation_monochromator 'graded mirror'
_diffrn_radiation_type CuK\a
_diffrn_radiation_wavelength 1.54184
_diffrn_reflns_av_R_equivalents 0.293
_diffrn_reflns_av_unetI/netI 0.0949
_diffrn_reflns_limit_h_max 9
_diffrn_reflns_limit_h_min -10
_diffrn_reflns_limit_k_max 14
_diffrn_reflns_limit_k_min -13
_diffrn_reflns_limit_l_max 17
_diffrn_reflns_limit_l_min -17
_diffrn_reflns_number 5897
_diffrn_reflns_theta_full 64.84
_diffrn_reflns_theta_max 64.84
_diffrn_reflns_theta_min 3.16
_exptl_absorpt_coefficient_mu 1.361
_exptl_absorpt_correction_T_max 0.9351
_exptl_absorpt_correction_T_min 0.7271
_exptl_absorpt_correction_type psi-scan
_exptl_absorpt_process_details
;
North, A. C. T., Phillips, D. C. & Mathews, F. S. Acta Cryst, 1968, A24, 
351-359.
;
_exptl_crystal_colour colourless
_exptl_crystal_density_diffrn 1.315
_exptl_crystal_density_method 'not measured'
_exptl_crystal_description needle
_exptl_crystal_F_000 692
_exptl_crystal_size_max 0.25
_exptl_crystal_size_mid 0.10
_exptl_crystal_size_min 0.05
_refine_diff_density_max 0.469
_refine_diff_density_min -0.713
_refine_diff_density_rms 0.1
_refine_ls_extinction_coef 0.021(3)
_refine_ls_extinction_expression Fc^*^=kFc[1+0.001xFc^2^\l^3^/sin(2\q)]^-1/4^
_refine_ls_extinction_method SHELXL
_refine_ls_goodness_of_fit_ref 1.12
_refine_ls_hydrogen_treatment mixed
_refine_ls_matrix_type full
_refine_ls_number_parameters 424
_refine_ls_number_reflns 4910
_refine_ls_number_restraints 17
_refine_ls_restrained_S_all 1.121
_refine_ls_R_factor_all 0.187
_refine_ls_R_factor_gt 0.1244
_refine_ls_shift/su_max 0.001
_refine_ls_shift/su_mean 0
_refine_ls_structure_factor_coef Fsqd
_refine_ls_weighting_details 'calc w=1/[\s^2^(Fo^2^)+(0.2000P)^2^+0.0000P] where P=(Fo^2^+2Fc^2^)/3'
_refine_ls_weighting_scheme calc
_refine_ls_wR_factor_gt 0.3147
_refine_ls_wR_factor_ref 0.3654
_reflns_number_gt 2247
_reflns_number_total 4910
_reflns_threshold_expression >2\s(I)
_cod_data_source_file c3ce42013b.txt
_cod_data_source_block 1
_cod_database_code 7214095

loop_
_symmetry_equiv_pos_as_xyz
'x, y, z'
'-x, -y, -z'

loop_
_atom_site_label
_atom_site_type_symbol
_atom_site_fract_x
_atom_site_fract_y
_atom_site_fract_z
_atom_site_U_iso_or_equiv
_atom_site_adp_type
_atom_site_occupancy
_atom_site_symmetry_multiplicity
_atom_site_calc_flag
_atom_site_refinement_flags
S1 S 0.7154(3) 0.04038(15) 0.14337(12) 0.1027(8) Uani 1 1 d .
O7 O 0.2934(6) 0.5519(4) 0.2345(4) 0.1027(15) Uani 1 1 d U
O5 O -0.0243(8) 0.4235(5) 0.1451(5) 0.132(2) Uani 1 1 d .
H5 H -0.0058 0.3633 0.1218 0.198 Uiso 1 1 calc R
N1 N 1.0645(7) 0.2610(5) 0.0326(4) 0.1020(19) Uani 1 1 d .
O4 O 0.4758(6) 0.2580(4) 0.7233(4) 0.1107(16) Uani 1 1 d .
N2 N 0.8519(7) 0.1114(4) 0.0928(3) 0.0934(17) Uani 1 1 d U
O1 O 0.7779(7) -0.0605(4) 0.1813(3) 0.1184(19) Uani 1 1 d .
O6 O 0.1810(8) 0.3788(4) 0.1857(5) 0.132(2) Uani 1 1 d .
C4 C 0.8174(8) 0.2200(5) 0.0460(5) 0.090(2) Uani 1 1 d .
H4A H 0.7786 0.2741 0.0937 0.107 Uiso 1 1 calc R
H4B H 0.746 0.2149 0.0111 0.107 Uiso 1 1 calc R
C25 C -0.0965(9) 0.6037(7) 0.2527(5) 0.103(2) Uani 1 1 d .
H25 H -0.1715 0.5728 0.2393 0.124 Uiso 1 1 calc R
N6 N 0.6773(6) 0.0506(4) 0.5061(4) 0.0843(15) Uani 1 1 d .
O3 O 0.3618(7) 0.3047(5) 0.4610(4) 0.1225(19) Uani 1 1 d U
N4 N 0.6977(7) 0.0591(5) 0.7442(4) 0.0906(16) Uani 1 1 d .
N3 N 0.5102(7) 0.1988(5) 0.5737(4) 0.0885(16) Uani 1 1 d D
C26 C -0.1248(11) 0.7053(8) 0.2938(6) 0.117(3) Uani 1 1 d .
H26 H -0.2185 0.7401 0.3091 0.14 Uiso 1 1 calc R
C13 C 0.5356(8) 0.1913(5) 0.6635(5) 0.0841(18) Uani 1 1 d .
C17 C 0.2741(14) 0.4114(7) 0.4478(6) 0.193(5) Uani 1 1 d DU
H17A H 0.1906 0.4237 0.5017 0.232 Uiso 1 1 calc R
H17B H 0.2426 0.4145 0.3896 0.232 Uiso 1 1 calc RD
C23 C 0.0728(10) 0.4387(7) 0.1844(6) 0.105(2) Uani 1 1 d .
O8 O 0.3382(7) 0.6174(6) 0.0843(4) 0.145(2) Uani 1 1 d .
O2 O 0.6400(8) 0.0387(5) 0.0727(4) 0.128(2) Uani 1 1 d .
C24 C 0.0425(8) 0.5474(6) 0.2313(5) 0.0861(19) Uani 1 1 d .
C8 C 0.4191(9) 0.2565(6) 0.2952(5) 0.108(2) Uani 1 1 d .
H8 H 0.3476 0.31 0.2843 0.13 Uiso 1 1 calc RD
C12 C 0.5818(7) 0.1315(6) 0.4983(4) 0.0829(18) Uani 1 1 d .
C14 C 0.6406(8) 0.0982(5) 0.6718(5) 0.0835(18) Uani 1 1 d .
C29 C 0.1501(8) 0.6012(6) 0.2520(5) 0.0908(19) Uani 1 1 d U
C1 C 1.2038(10) 0.2938(7) -0.0333(6) 0.126(3) Uani 1 1 d .
H1A H 1.2401 0.2415 -0.0818 0.189 Uiso 1 1 calc R
H1B H 1.2734 0.2956 0.0028 0.189 Uiso 1 1 calc R
H1C H 1.1865 0.3652 -0.0627 0.189 Uiso 1 1 calc R
C7 C 0.4976(9) 0.1956(7) 0.2236(5) 0.103(2) Uani 1 1 d .
H7 H 0.4808 0.2073 0.1633 0.123 Uiso 1 1 calc R
N5 N 0.8010(7) -0.0271(5) 0.7164(4) 0.0945(17) Uani 1 1 d .
C5 C 0.9554(9) 0.2532(6) -0.0217(5) 0.104(2) Uani 1 1 d .
H5A H 0.9927 0.1994 -0.0698 0.125 Uiso 1 1 calc R
H5B H 0.936 0.3235 -0.0538 0.125 Uiso 1 1 calc R
C30 C 0.3809(10) 0.5636(7) 0.1460(6) 0.110(2) Uani 1 1 d .
C28 C 0.1211(12) 0.7020(7) 0.2940(5) 0.112(2) Uani 1 1 d U
H28 H 0.193 0.7342 0.31 0.134 Uiso 1 1 calc R
C16 C 0.7063(7) 0.0356(5) 0.5943(4) 0.0788(17) Uani 1 1 d .
C6 C 0.6062(9) 0.1131(5) 0.2393(5) 0.092(2) Uani 1 1 d .
C18 C 0.3830(19) 0.4945(16) 0.4418(15) 0.291(9) Uani 1 1 d DU
H18A H 0.3382 0.5674 0.4331 0.436 Uiso 0.5 1 calc PR
H18B H 0.4652 0.4794 0.3887 0.436 Uiso 0.5 1 calc PR
H18C H 0.4136 0.4886 0.4998 0.436 Uiso 0.5 1 calc PR
H18D H 0.4731 0.4562 0.4479 0.436 Uiso 0.5 1 calc PR
H18E H 0.3462 0.5442 0.4923 0.436 Uiso 0.5 1 calc PR
H18F H 0.3977 0.535 0.3813 0.436 Uiso 0.5 1 calc PR
C10 C 0.5482(8) 0.1583(5) 0.4040(4) 0.0809(17) Uani 1 1 d .
C27 C -0.0194(13) 0.7527(7) 0.3111(6) 0.123(3) Uani 1 1 d .
H27 H -0.04 0.8221 0.3355 0.147 Uiso 1 1 calc R
C9 C 0.4428(9) 0.2412(6) 0.3852(5) 0.097(2) Uani 1 1 d .
C31 C 0.5274(9) 0.5122(7) 0.1397(7) 0.135(3) Uani 1 1 d .
H31A H 0.5804 0.5093 0.0738 0.202 Uiso 1 1 calc R
H31B H 0.5237 0.4392 0.1684 0.202 Uiso 1 1 calc R
H31C H 0.5743 0.5544 0.1727 0.202 Uiso 1 1 calc R
C2 C 1.0944(9) 0.1569(6) 0.0861(5) 0.101(2) Uani 1 1 d U
H2A H 1.1592 0.1671 0.1246 0.121 Uiso 1 1 calc R
H2B H 1.141 0.1007 0.0415 0.121 Uiso 1 1 calc R
C15 C 0.8070(8) -0.0409(5) 0.6255(5) 0.0869(19) Uani 1 1 d .
C20 C 0.9097(9) -0.1299(5) 0.5715(5) 0.096(2) Uani 1 1 d .
H20A H 0.8531 -0.1803 0.5534 0.115 Uiso 1 1 calc R
H20B H 0.9661 -0.0966 0.513 0.115 Uiso 1 1 calc R
C19 C 0.6618(9) 0.0925(6) 0.8412(5) 0.105(2) Uani 1 1 d .
H19A H 0.6144 0.1659 0.8443 0.158 Uiso 1 1 calc R
H19B H 0.7484 0.0899 0.8621 0.158 Uiso 1 1 calc R
H19C H 0.5987 0.0438 0.8819 0.158 Uiso 1 1 calc R
C11 C 0.6249(8) 0.0970(6) 0.3296(5) 0.092(2) Uani 1 1 d .
H11 H 0.6936 0.0412 0.3408 0.11 Uiso 1 1 calc R
C21 C 1.0104(9) -0.1944(7) 0.6203(6) 0.112(3) Uani 1 1 d .
H21A H 0.9548 -0.2253 0.6802 0.134 Uiso 1 1 calc R
H21B H 1.0709 -0.145 0.6355 0.134 Uiso 1 1 calc R
C3 C 0.9539(9) 0.1201(6) 0.1505(5) 0.102(2) Uani 1 1 d U
H3A H 0.9734 0.0496 0.1822 0.122 Uiso 1 1 calc R
H3B H 0.912 0.1727 0.1991 0.122 Uiso 1 1 calc R
C22 C 1.1066(10) -0.2860(7) 0.5657(7) 0.129(3) Uani 1 1 d .
H22A H 1.0487 -0.3324 0.5453 0.193 Uiso 1 1 calc R
H22B H 1.1596 -0.3283 0.606 0.193 Uiso 1 1 calc R
H22C H 1.1727 -0.256 0.5108 0.193 Uiso 1 1 calc R
H3N H 0.446(8) 0.252(6) 0.558(7) 0.193 Uiso 1 1 d D

loop_
_atom_site_aniso_label
_atom_site_aniso_U_11
_atom_site_aniso_U_22
_atom_site_aniso_U_33
_atom_site_aniso_U_23
_atom_site_aniso_U_13
_atom_site_aniso_U_12
S1 0.160(2) 0.0849(12) 0.0644(11) 0.0154(8) -0.0292(10) -0.0312(11)
O7 0.100(3) 0.115(4) 0.091(3) 0.022(3) -0.027(3) -0.019(3)
O5 0.146(5) 0.120(5) 0.144(6) -0.012(4) -0.065(4) -0.007(4)
N1 0.133(5) 0.094(4) 0.080(4) 0.019(3) -0.032(3) -0.024(4)
O4 0.128(4) 0.109(4) 0.095(4) -0.011(3) -0.029(3) -0.007(3)
N2 0.137(5) 0.086(3) 0.056(3) 0.023(3) -0.031(3) -0.011(3)
O1 0.192(6) 0.073(3) 0.085(3) 0.014(2) -0.030(3) -0.021(3)
O6 0.165(6) 0.088(3) 0.156(6) -0.001(3) -0.077(4) 0.013(4)
C4 0.123(6) 0.077(4) 0.074(4) 0.017(3) -0.040(4) -0.014(4)
C25 0.109(6) 0.107(6) 0.093(5) 0.035(4) -0.026(4) -0.034(5)
N6 0.109(4) 0.072(3) 0.070(3) 0.013(2) -0.026(3) -0.007(3)
O3 0.137(5) 0.123(4) 0.098(4) 0.021(3) -0.038(3) 0.022(3)
N4 0.121(5) 0.085(4) 0.067(3) 0.006(3) -0.027(3) -0.015(3)
N3 0.104(4) 0.087(4) 0.070(4) 0.007(3) -0.020(3) -0.004(3)
C26 0.117(7) 0.108(6) 0.108(7) 0.017(5) -0.008(5) -0.005(5)
C13 0.102(5) 0.078(4) 0.073(4) -0.002(3) -0.022(3) -0.013(4)
C17 0.204(12) 0.155(8) 0.203(12) 0.079(9) -0.071(10) 0.029(7)
C23 0.121(7) 0.092(5) 0.096(6) 0.027(4) -0.036(5) 0.006(5)
O8 0.151(5) 0.156(5) 0.099(4) 0.035(4) -0.015(4) 0.028(4)
O2 0.195(6) 0.127(4) 0.072(3) 0.021(3) -0.037(3) -0.065(4)
C24 0.103(5) 0.085(4) 0.069(4) 0.020(3) -0.026(3) -0.012(4)
C8 0.114(6) 0.122(6) 0.088(5) 0.036(5) -0.041(4) -0.007(5)
C12 0.093(5) 0.089(4) 0.064(4) 0.024(3) -0.024(3) -0.014(4)
C14 0.100(5) 0.081(4) 0.071(4) 0.016(3) -0.025(3) -0.020(4)
C29 0.097(5) 0.090(4) 0.082(4) 0.020(3) -0.024(4) -0.012(4)
C1 0.146(8) 0.137(7) 0.100(6) 0.011(5) -0.029(5) -0.055(6)
C7 0.118(6) 0.125(6) 0.072(5) 0.035(4) -0.040(4) -0.030(5)
N5 0.129(5) 0.076(3) 0.078(4) 0.009(3) -0.031(3) -0.009(3)
C5 0.153(7) 0.096(5) 0.064(4) 0.025(4) -0.036(4) -0.020(5)
C30 0.125(7) 0.099(5) 0.098(6) 0.021(5) -0.029(5) -0.002(5)
C28 0.154(8) 0.089(4) 0.095(6) 0.004(4) -0.035(5) -0.025(4)
C16 0.104(5) 0.071(4) 0.061(4) 0.012(3) -0.025(3) -0.012(3)
C6 0.131(6) 0.084(4) 0.072(4) 0.029(3) -0.046(4) -0.037(4)
C18 0.291(10) 0.288(10) 0.297(10) -0.014(5) -0.076(5) -0.039(5)
C10 0.108(5) 0.073(4) 0.065(4) 0.010(3) -0.028(3) -0.017(3)
C27 0.161(9) 0.086(5) 0.106(6) 0.000(4) -0.012(6) -0.010(6)
C9 0.109(6) 0.101(5) 0.077(5) 0.025(4) -0.028(4) -0.013(4)
C31 0.112(7) 0.118(6) 0.156(9) 0.026(6) -0.015(6) -0.009(6)
C2 0.127(5) 0.094(5) 0.084(5) 0.015(4) -0.039(4) -0.005(4)
C15 0.117(6) 0.080(4) 0.070(4) 0.014(3) -0.033(4) -0.022(4)
C20 0.132(6) 0.076(4) 0.081(5) 0.004(3) -0.035(4) -0.006(4)
C19 0.146(7) 0.100(5) 0.071(5) -0.004(4) -0.027(4) -0.016(5)
C11 0.124(6) 0.081(4) 0.071(4) 0.020(3) -0.030(4) -0.021(4)
C21 0.128(7) 0.102(5) 0.101(6) 0.003(5) -0.028(5) -0.006(5)
C3 0.144(6) 0.089(4) 0.066(4) 0.017(3) -0.030(3) 0.005(4)
C22 0.138(7) 0.108(6) 0.133(7) -0.006(5) -0.036(6) 0.017(5)

loop_
_atom_type_symbol
_atom_type_description
_atom_type_scat_dispersion_real
_atom_type_scat_dispersion_imag
_atom_type_scat_source
C C 0.0181 0.0091 'International Tables Vol C Tables 4.2.6.8 and 6.1.1.4'
H H 0 0 'International Tables Vol C Tables 4.2.6.8 and 6.1.1.4'
N N 0.0311 0.018 'International Tables Vol C Tables 4.2.6.8 and 6.1.1.4'
O O 0.0492 0.0322 'International Tables Vol C Tables 4.2.6.8 and 6.1.1.4'
S S 0.3331 0.5567 'International Tables Vol C Tables 4.2.6.8 and 6.1.1.4'

loop_
_geom_angle_atom_site_label_1
_geom_angle_atom_site_label_2
_geom_angle_atom_site_label_3
_geom_angle
O2 S1 O1 120.6(4)
O2 S1 N2 104.9(3)
O1 S1 N2 105.7(3)
O2 S1 C6 109.5(4)
O1 S1 C6 108.0(3)
N2 S1 C6 107.5(3)
C30 O7 C29 118.5(6)
C23 O5 H5 109.5
C2 N1 C5 112.1(6)
C2 N1 C1 109.3(7)
C5 N1 C1 111.0(6)
C3 N2 C4 110.4(5)
C3 N2 S1 115.9(4)
C4 N2 S1 116.9(5)
N2 C4 C5 107.8(6)
N2 C4 H4A 110.1
C5 C4 H4A 110.1
N2 C4 H4B 110.1
C5 C4 H4B 110.1
H4A C4 H4B 108.5
C26 C25 C24 121.3(8)
C26 C25 H25 119.3
C24 C25 H25 119.3
C12 N6 C16 115.0(6)
C9 O3 C17 123.7(6)
C14 N4 N5 110.7(6)
C14 N4 C19 129.6(7)
N5 N4 C19 119.7(6)
C13 N3 C12 125.5(6)
C13 N3 H3N 121(7)
C12 N3 H3N 114(7)
C27 C26 C25 120.6(9)
C27 C26 H26 119.7
C25 C26 H26 119.7
O4 C13 N3 121.5(7)
O4 C13 C14 128.0(7)
N3 C13 C14 110.5(6)
O3 C17 C18 101.8(12)
O3 C17 H17A 111.4
C18 C17 H17A 111.4
O3 C17 H17B 111.4
C18 C17 H17B 111.4
H17A C17 H17B 109.3
O6 C23 O5 127.3(9)
O6 C23 C24 120.7(9)
O5 C23 C24 112.0(7)
C25 C24 C29 115.6(7)
C25 C24 C23 120.9(7)
C29 C24 C23 123.4(7)
C7 C8 C9 121.0(7)
C7 C8 H8 119.5
C9 C8 H8 119.5
N6 C12 N3 123.1(6)
N6 C12 C10 119.1(6)
N3 C12 C10 117.7(6)
N4 C14 C16 107.7(6)
N4 C14 C13 131.7(7)
C16 C14 C13 120.5(6)
C28 C29 O7 116.5(7)
C28 C29 C24 122.8(8)
O7 C29 C24 120.7(7)
N1 C1 H1A 109.5
N1 C1 H1B 109.5
H1A C1 H1B 109.5
N1 C1 H1C 109.5
H1A C1 H1C 109.5
H1B C1 H1C 109.5
C8 C7 C6 120.2(7)
C8 C7 H7 119.9
C6 C7 H7 119.9
C15 N5 N4 106.1(6)
N1 C5 C4 109.8(5)
N1 C5 H5A 109.7
C4 C5 H5A 109.7
N1 C5 H5B 109.7
C4 C5 H5B 109.7
H5A C5 H5B 108.2
O8 C30 O7 120.5(8)
O8 C30 C31 127.1(9)
O7 C30 C31 112.3(7)
C27 C28 C29 117.5(8)
C27 C28 H28 121.3
C29 C28 H28 121.3
N6 C16 C14 125.2(6)
N6 C16 C15 129.6(6)
C14 C16 C15 105.2(6)
C11 C6 C7 117.9(7)
C11 C6 S1 122.5(6)
C7 C6 S1 119.6(5)
C17 C18 H18A 109.5
C17 C18 H18B 109.5
H18A C18 H18B 109.5
C17 C18 H18C 109.5
H18A C18 H18C 109.5
H18B C18 H18C 109.5
C17 C18 H18D 109.5
H18A C18 H18D 141.1
H18B C18 H18D 56.3
H18C C18 H18D 56.3
C17 C18 H18E 109.5
H18A C18 H18E 56.3
H18B C18 H18E 141.1
H18C C18 H18E 56.3
H18D C18 H18E 109.5
C17 C18 H18F 109.5
H18A C18 H18F 56.3
H18B C18 H18F 56.3
H18C C18 H18F 141.1
H18D C18 H18F 109.5
H18E C18 H18F 109.5
C11 C10 C9 116.9(6)
C11 C10 C12 117.3(7)
C9 C10 C12 125.8(6)
C26 C27 C28 122.1(9)
C26 C27 H27 119
C28 C27 H27 119
C8 C9 O3 121.7(7)
C8 C9 C10 120.4(7)
O3 C9 C10 117.8(6)
C30 C31 H31A 109.5
C30 C31 H31B 109.5
H31A C31 H31B 109.5
C30 C31 H31C 109.5
H31A C31 H31C 109.5
H31B C31 H31C 109.5
N1 C2 C3 110.1(6)
N1 C2 H2A 109.6
C3 C2 H2A 109.6
N1 C2 H2B 109.6
C3 C2 H2B 109.6
H2A C2 H2B 108.1
N5 C15 C16 110.3(6)
N5 C15 C20 120.6(6)
C16 C15 C20 129.0(6)
C21 C20 C15 117.5(6)
C21 C20 H20A 107.9
C15 C20 H20A 107.9
C21 C20 H20B 107.9
C15 C20 H20B 107.9
H20A C20 H20B 107.2
N4 C19 H19A 109.5
N4 C19 H19B 109.5
H19A C19 H19B 109.5
N4 C19 H19C 109.5
H19A C19 H19C 109.5
H19B C19 H19C 109.5
C10 C11 C6 123.5(8)
C10 C11 H11 118.2
C6 C11 H11 118.2
C20 C21 C22 115.8(7)
C20 C21 H21A 108.3
C22 C21 H21A 108.3
C20 C21 H21B 108.3
C22 C21 H21B 108.3
H21A C21 H21B 107.4
N2 C3 C2 109.7(5)
N2 C3 H3A 109.7
C2 C3 H3A 109.7
N2 C3 H3B 109.7
C2 C3 H3B 109.7
H3A C3 H3B 108.2
C21 C22 H22A 109.5
C21 C22 H22B 109.5
H22A C22 H22B 109.5
C21 C22 H22C 109.5
H22A C22 H22C 109.5
H22B C22 H22C 109.5

loop_
_geom_bond_atom_site_label_1
_geom_bond_atom_site_label_2
_geom_bond_distance
S1 O2 1.413(6)
S1 O1 1.446(6)
S1 N2 1.647(6)
S1 C6 1.746(8)
O7 C30 1.346(9)
O7 C29 1.408(9)
O5 C23 1.262(10)
O5 H5 0.82
N1 C2 1.482(9)
N1 C5 1.492(9)
N1 C1 1.510(9)
O4 C13 1.224(8)
N2 C3 1.474(9)
N2 C4 1.490(8)
O6 C23 1.206(10)
C4 C5 1.512(9)
C4 H4A 0.97
C4 H4B 0.97
C25 C26 1.395(11)
C25 C24 1.402(10)
C25 H25 0.93
N6 C12 1.290(8)
N6 C16 1.377(8)
O3 C9 1.403(9)
O3 C17 1.500(10)
N4 C14 1.343(9)
N4 N5 1.370(8)
N4 C19 1.443(8)
N3 C13 1.386(9)
N3 C12 1.404(9)
N3 H3N 0.901(10)
C26 C27 1.323(12)
C26 H26 0.93
C13 C14 1.452(10)
C17 C18 1.539(2)
C17 H17A 0.97
C17 H17B 0.97
C23 C24 1.512(11)
O8 C30 1.203(10)
C24 C29 1.409(10)
C8 C7 1.338(10)
C8 C9 1.381(9)
C8 H8 0.93
C12 C10 1.492(9)
C14 C16 1.382(9)
C29 C28 1.392(10)
C1 H1A 0.96
C1 H1B 0.96
C1 H1C 0.96
C7 C6 1.418(11)
C7 H7 0.93
N5 C15 1.333(8)
C5 H5A 0.97
C5 H5B 0.97
C30 C31 1.459(12)
C28 C27 1.390(12)
C28 H28 0.93
C16 C15 1.405(10)
C6 C11 1.367(9)
C18 H18A 0.96
C18 H18B 0.96
C18 H18C 0.96
C18 H18D 0.96
C18 H18E 0.96
C18 H18F 0.96
C10 C11 1.363(9)
C10 C9 1.414(10)
C27 H27 0.93
C31 H31A 0.96
C31 H31B 0.96
C31 H31C 0.96
C2 C3 1.527(10)
C2 H2A 0.97
C2 H2B 0.97
C15 C20 1.502(10)
C20 C21 1.471(10)
C20 H20A 0.97
C20 H20B 0.97
C19 H19A 0.96
C19 H19B 0.96
C19 H19C 0.96
C11 H11 0.93
C21 C22 1.504(11)
C21 H21A 0.97
C21 H21B 0.97
C3 H3A 0.97
C3 H3B 0.97
C22 H22A 0.96
C22 H22B 0.96
C22 H22C 0.96
